data_7004474
loop_
_publ_author_name
'Chandrasekhar, Vadapalli'
'Sasikumar, Palani'

_publ_section_title
;
 First example of a molecular Ce(iii) phosphonate: synthesis,
 structural characterization and catalytic activity of
 [Ce2{Ph3CPO2(OEt)}4(NO3)2(H2O)4], structural diversity of Ph3CPO3H2
;
_journal_issue 45
_journal_name_full 'Dalton Transactions'
_journal_page_first 6475
_journal_page_last 6480
_journal_paper_doi 10.1039/b807801g
_journal_year 2008
_chemical_formula_moiety '3(C19 H17 O3 P1), C H2 Cl2'
_chemical_formula_sum 'C19.33 H17.67 Cl0.67 O3 P'
_chemical_formula_weight 352.60
_chemical_name_common 'phosphonic acid'
_chemical_name_systematic
;
?
;
_space_group_IT_number 2
_symmetry_cell_setting triclinic
_symmetry_Int_Tables_number 2
_symmetry_space_group_name_Hall '-P 1'
_symmetry_space_group_name_H-M 'P -1'
_atom_sites_solution_hydrogens geom
_atom_sites_solution_primary direct
_atom_sites_solution_secondary difmap
_audit_creation_method SHELXL-97
_cell_angle_alpha 113.7143(12)
_cell_angle_beta 95.8743(11)
_cell_angle_gamma 115.6880(10)
_cell_formula_units_Z 6
_cell_length_a 14.2208(10)
_cell_length_b 15.0596(10)
_cell_length_c 15.4041(10)
_cell_measurement_reflns_used 4202
_cell_measurement_temperature 293(2)
_cell_measurement_theta_max 28.17
_cell_measurement_theta_min 2.62
_cell_volume 2564.3(3)
_computing_cell_refinement 'Bruker SMART'
_computing_data_collection 'Bruker SMART'
_computing_data_reduction 'Bruker SAINT'
_computing_molecular_graphics 'Bruker SHELXTL'
_computing_publication_material 'Bruker SHELXTL'
_computing_structure_refinement 'SHELXL-97 (Sheldrick, 1997)'
_computing_structure_solution 'Bruker SHELXTL'
_diffrn_ambient_temperature 293(2)
_diffrn_measured_fraction_theta_full 0.977
_diffrn_measured_fraction_theta_max 0.977
_diffrn_measurement_device_type 'CCD area detector'
_diffrn_measurement_method 'phi and omega scans'
_diffrn_radiation_monochromator graphite
_diffrn_radiation_source 'fine-focus sealed tube'
_diffrn_radiation_type MoK\a
_diffrn_radiation_wavelength 0.71069
_diffrn_reflns_av_R_equivalents 0.0279
_diffrn_reflns_av_sigmaI/netI 0.0575
_diffrn_reflns_limit_h_max 17
_diffrn_reflns_limit_h_min -17
_diffrn_reflns_limit_k_max 18
_diffrn_reflns_limit_k_min -18
_diffrn_reflns_limit_l_max 11
_diffrn_reflns_limit_l_min -18
_diffrn_reflns_number 14501
_diffrn_reflns_theta_full 26.00
_diffrn_reflns_theta_max 26.00
_diffrn_reflns_theta_min 2.46
_exptl_absorpt_coefficient_mu 0.279
_exptl_absorpt_correction_T_max 0.9753
_exptl_absorpt_correction_T_min 0.9593
_exptl_absorpt_correction_type empirical
_exptl_absorpt_process_details SADABS
_exptl_crystal_colour white
_exptl_crystal_density_diffrn 1.370
_exptl_crystal_density_method 'not measured'
_exptl_crystal_description needle
_exptl_crystal_F_000 1104
_exptl_crystal_size_max 0.15
_exptl_crystal_size_mid 0.10
_exptl_crystal_size_min 0.09
_refine_diff_density_max 0.560
_refine_diff_density_min -0.546
_refine_diff_density_rms 0.072
_refine_ls_extinction_method none
_refine_ls_goodness_of_fit_ref 1.031
_refine_ls_hydrogen_treatment constr
_refine_ls_matrix_type full
_refine_ls_number_parameters 658
_refine_ls_number_reflns 9856
_refine_ls_number_restraints 0
_refine_ls_restrained_S_all 1.031
_refine_ls_R_factor_all 0.0651
_refine_ls_R_factor_gt 0.0519
_refine_ls_shift/su_max 0.001
_refine_ls_shift/su_mean 0.000
_refine_ls_structure_factor_coef Fsqd
_refine_ls_weighting_details 'calc w=1/[\s^2^(Fo^2^)+(0.0708P)^2^+1.0736P] where P=(Fo^2^+2Fc^2^)/3'
_refine_ls_weighting_scheme calc
_refine_ls_wR_factor_gt 0.1280
_refine_ls_wR_factor_ref 0.1371
_reflns_number_gt 8005
_reflns_number_total 9856
_reflns_threshold_expression >2sigma(I)
_cod_data_source_file b807801g.txt
_cod_data_source_block 1a
_cod_depositor_comments
;
The following automatic conversions were performed:
'_symmetry_cell_setting' value 'Triclinic' changed to 'triclinic'
according to '/home/saulius/struct/CIF-dictionaries/cif_core.dic'
dictionary named 'cif_core.dic' version 2.4.1 from 2010-06-29.

Automatic conversion script
Id: cif_fix_enum 1527 2010-12-29 10:47:43Z saulius 
;
_cod_original_sg_symbol_H-M P-1
_cod_database_code 7004474

loop_
_symmetry_equiv_pos_as_xyz
'x, y, z'
'-x, -y, -z'

loop_
_atom_site_label
_atom_site_type_symbol
_atom_site_fract_x
_atom_site_fract_y
_atom_site_fract_z
_atom_site_U_iso_or_equiv
_atom_site_adp_type
_atom_site_occupancy
_atom_site_symmetry_multiplicity
_atom_site_calc_flag
_atom_site_refinement_flags
_atom_site_disorder_assembly
_atom_site_disorder_group
P1 P 0.88865(5) 0.36261(5) 0.61066(4) 0.01399(15) Uani 1 1 d . . .
P2 P 0.76595(5) 0.35594(5) 0.31344(4) 0.01266(14) Uani 1 1 d . . .
P3 P 0.09788(5) 0.32747(5) 0.39334(5) 0.01560(15) Uani 1 1 d . . .
O1 O 1.00001(13) 0.37798(13) 0.60810(12) 0.0172(4) Uani 1 1 d . . .
O2 O 0.80258(13) 0.29410(14) 0.50378(12) 0.0188(4) Uani 1 1 d . . .
H2 H 0.8244 0.3277 0.4726 0.028 Uiso 1 1 calc R . .
O3 O 0.89785(14) 0.47838(13) 0.66981(12) 0.0196(4) Uani 1 1 d . . .
H3 H 0.9224 0.5164 0.6427 0.029 Uiso 1 1 calc R . .
O4 O 0.85857(13) 0.35501(13) 0.36962(12) 0.0158(3) Uani 1 1 d . . .
O5 O 0.80775(13) 0.44933(13) 0.28367(12) 0.0170(4) Uani 1 1 d . . .
H5 H 0.8461 0.5119 0.3346 0.026 Uiso 1 1 calc R . .
O6 O 0.69386(13) 0.37381(14) 0.38071(12) 0.0175(4) Uani 1 1 d . . .
H6 H 0.7323 0.4346 0.4333 0.026 Uiso 1 1 calc R . .
O7 O 0.17460(13) 0.45320(14) 0.43576(12) 0.0189(4) Uani 1 1 d . . .
O8 O -0.01220(14) 0.28495(14) 0.31762(13) 0.0239(4) Uani 1 1 d . . .
H8 H -0.0419 0.3185 0.3462 0.036 Uiso 1 1 calc R . .
O9 O 0.07888(15) 0.29559(15) 0.47630(13) 0.0247(4) Uani 1 1 d . . .
H9 H 0.0514 0.3285 0.5102 0.037 Uiso 1 1 calc R . .
C1 C 0.83026(18) 0.28111(19) 0.67447(17) 0.0146(5) Uani 1 1 d . . .
C2 C 0.92627(18) 0.3232(2) 0.76598(17) 0.0144(5) Uani 1 1 d . . .
C3 C 0.9388(2) 0.2474(2) 0.78820(19) 0.0195(5) Uani 1 1 d . . .
H92 H 0.8929 0.1697 0.7441 0.023 Uiso 1 1 calc R . .
C4 C 1.0190(2) 0.2864(2) 0.87556(19) 0.0227(6) Uani 1 1 d . . .
H4 H 1.0263 0.2347 0.8896 0.027 Uiso 1 1 calc R . .
C5 C 1.0881(2) 0.4016(2) 0.94176(19) 0.0227(6) Uani 1 1 d . . .
H93 H 1.1417 0.4277 1.0004 0.027 Uiso 1 1 calc R . .
C6 C 1.0768(2) 0.4780(2) 0.92004(18) 0.0211(5) Uani 1 1 d . . .
H61 H 1.1235 0.5557 0.9638 0.025 Uiso 1 1 calc R . .
C7 C 0.99609(19) 0.4387(2) 0.83318(18) 0.0173(5) Uani 1 1 d . . .
H7 H 0.9885 0.4906 0.8197 0.021 Uiso 1 1 calc R . .
C8 C 0.74183(19) 0.30358(19) 0.71292(18) 0.0156(5) Uani 1 1 d . . .
C9 C 0.73989(19) 0.3229(2) 0.80913(19) 0.0193(5) Uani 1 1 d . . .
H91 H 0.7924 0.3227 0.8502 0.023 Uiso 1 1 calc R . .
C10 C 0.6608(2) 0.3426(2) 0.8447(2) 0.0227(6) Uani 1 1 d . . .
H10 H 0.6614 0.3560 0.9093 0.027 Uiso 1 1 calc R . .
C11 C 0.5816(2) 0.3422(2) 0.7848(2) 0.0231(6) Uani 1 1 d . . .
H11 H 0.5290 0.3558 0.8086 0.028 Uiso 1 1 calc R . .
C12 C 0.5813(2) 0.3215(2) 0.6885(2) 0.0234(6) Uani 1 1 d . . .
H12 H 0.5278 0.3205 0.6474 0.028 Uiso 1 1 calc R . .
C13 C 0.6605(2) 0.3020(2) 0.65283(19) 0.0209(5) Uani 1 1 d . . .
H13 H 0.6590 0.2878 0.5879 0.025 Uiso 1 1 calc R . .
C14 C 0.78133(19) 0.15401(19) 0.59807(17) 0.0151(5) Uani 1 1 d . . .
C15 C 0.6740(2) 0.0716(2) 0.57852(19) 0.0212(5) Uani 1 1 d . . .
H15 H 0.6282 0.0934 0.6081 0.025 Uiso 1 1 calc R . .
C16 C 0.6340(2) -0.0427(2) 0.5156(2) 0.0280(6) Uani 1 1 d . . .
H16 H 0.5622 -0.0968 0.5043 0.034 Uiso 1 1 calc R . .
C17 C 0.7000(2) -0.0767(2) 0.4695(2) 0.0262(6) Uani 1 1 d . . .
H17 H 0.6733 -0.1534 0.4277 0.031 Uiso 1 1 calc R . .
C18 C 0.8062(2) 0.0047(2) 0.48638(19) 0.0227(6) Uani 1 1 d . . .
H18 H 0.8509 -0.0171 0.4548 0.027 Uiso 1 1 calc R . .
C19 C 0.8465(2) 0.1191(2) 0.55042(19) 0.0197(5) Uani 1 1 d . . .
H19 H 0.9182 0.1731 0.5615 0.024 Uiso 1 1 calc R . .
C20 C 0.67151(18) 0.22185(19) 0.19455(17) 0.0139(5) Uani 1 1 d . . .
C21 C 0.59081(18) 0.23941(19) 0.13774(18) 0.0161(5) Uani 1 1 d . . .
C22 C 0.52801(19) 0.2803(2) 0.18434(19) 0.0215(5) Uani 1 1 d . . .
H22 H 0.5363 0.2992 0.2512 0.026 Uiso 1 1 calc R . .
C23 C 0.4537(2) 0.2934(2) 0.1333(2) 0.0259(6) Uani 1 1 d . . .
H23 H 0.4127 0.3207 0.1661 0.031 Uiso 1 1 calc R . .
C24 C 0.4398(2) 0.2662(2) 0.0337(2) 0.0250(6) Uani 1 1 d . . .
H24 H 0.3906 0.2760 -0.0005 0.030 Uiso 1 1 calc R . .
C25 C 0.5005(2) 0.2242(2) -0.01398(19) 0.0224(6) Uani 1 1 d . . .
H25 H 0.4909 0.2043 -0.0811 0.027 Uiso 1 1 calc R . .
C26 C 0.57573(19) 0.2114(2) 0.03755(18) 0.0184(5) Uani 1 1 d . . .
H26 H 0.6164 0.1839 0.0046 0.022 Uiso 1 1 calc R . .
C27 C 0.74001(18) 0.1882(2) 0.12975(17) 0.0146(5) Uani 1 1 d . . .
C28 C 0.8369(2) 0.2670(2) 0.1279(2) 0.0255(6) Uani 1 1 d . . .
H28 H 0.8649 0.3441 0.1689 0.031 Uiso 1 1 calc R . .
C29 C 0.8928(2) 0.2322(2) 0.0655(2) 0.0309(7) Uani 1 1 d . . .
H29 H 0.9581 0.2864 0.0660 0.037 Uiso 1 1 calc R . .
C30 C 0.8524(2) 0.1188(2) 0.0032(2) 0.0251(6) Uani 1 1 d . . .
H30 H 0.8896 0.0959 -0.0387 0.030 Uiso 1 1 calc R . .
C31 C 0.7558(2) 0.0394(2) 0.0038(2) 0.0231(6) Uani 1 1 d . . .
H31 H 0.7274 -0.0377 -0.0383 0.028 Uiso 1 1 calc R . .
C32 C 0.7006(2) 0.0737(2) 0.06691(19) 0.0191(5) Uani 1 1 d . . .
H32 H 0.6362 0.0192 0.0671 0.023 Uiso 1 1 calc R . .
C33 C 0.6123(2) 0.12883(19) 0.22301(18) 0.0172(5) Uani 1 1 d . . .
C34 C 0.6765(2) 0.1027(2) 0.27257(19) 0.0221(6) Uani 1 1 d . . .
H34 H 0.7530 0.1420 0.2884 0.027 Uiso 1 1 calc R . .
C35 C 0.6274(2) 0.0195(2) 0.2978(2) 0.0289(6) Uani 1 1 d . . .
H35 H 0.6711 0.0041 0.3316 0.035 Uiso 1 1 calc R . .
C36 C 0.5142(3) -0.0409(2) 0.2735(2) 0.0308(7) Uani 1 1 d . . .
H36 H 0.4815 -0.0964 0.2914 0.037 Uiso 1 1 calc R . .
C37 C 0.4495(2) -0.0193(2) 0.2227(2) 0.0296(7) Uani 1 1 d . . .
H37 H 0.3729 -0.0613 0.2051 0.036 Uiso 1 1 calc R . .
C38 C 0.4979(2) 0.0657(2) 0.19727(19) 0.0223(6) Uani 1 1 d . . .
H38 H 0.4534 0.0799 0.1630 0.027 Uiso 1 1 calc R . .
C39 C 0.14511(19) 0.2345(2) 0.31941(17) 0.0146(5) Uani 1 1 d . . .
C40 C 0.2609(2) 0.2689(2) 0.37895(19) 0.0181(5) Uani 1 1 d . . .
C41 C 0.3225(2) 0.3583(2) 0.4775(2) 0.0234(6) Uani 1 1 d . . .
H41 H 0.2917 0.3979 0.5133 0.028 Uiso 1 1 calc R . .
C42 C 0.4290(2) 0.3887(2) 0.5226(2) 0.0295(6) Uani 1 1 d . . .
H42 H 0.4696 0.4498 0.5877 0.035 Uiso 1 1 calc R . .
C43 C 0.4757(2) 0.3299(3) 0.4725(2) 0.0313(7) Uani 1 1 d . . .
H43 H 0.5479 0.3517 0.5028 0.038 Uiso 1 1 calc R . .
C44 C 0.4147(2) 0.2384(3) 0.3771(2) 0.0315(7) Uani 1 1 d . . .
H44 H 0.4447 0.1964 0.3437 0.038 Uiso 1 1 calc R . .
C45 C 0.3090(2) 0.2083(3) 0.3302(2) 0.0273(6) Uani 1 1 d . . .
H45 H 0.2692 0.1467 0.2652 0.033 Uiso 1 1 calc R . .
C46 C 0.15625(18) 0.2451(2) 0.22423(17) 0.0147(5) Uani 1 1 d . . .
C47 C 0.2119(2) 0.3512(2) 0.23131(19) 0.0188(5) Uani 1 1 d . . .
H47 H 0.2405 0.4166 0.2934 0.023 Uiso 1 1 calc R . .
C48 C 0.2251(2) 0.3605(2) 0.14672(19) 0.0206(5) Uani 1 1 d . . .
H48 H 0.2597 0.4319 0.1522 0.025 Uiso 1 1 calc R . .
C49 C 0.1875(2) 0.2649(2) 0.05453(19) 0.0205(5) Uani 1 1 d . . .
H49 H 0.1969 0.2715 -0.0019 0.025 Uiso 1 1 calc R . .
C50 C 0.1355(2) 0.1591(2) 0.04719(19) 0.0213(5) Uani 1 1 d . . .
H50 H 0.1112 0.0942 -0.0141 0.026 Uiso 1 1 calc R . .
C51 C 0.1197(2) 0.1498(2) 0.13142(18) 0.0182(5) Uani 1 1 d . . .
H51 H 0.0839 0.0782 0.1254 0.022 Uiso 1 1 calc R . .
C52 C 0.0532(2) 0.1143(2) 0.29367(18) 0.0179(5) Uani 1 1 d . . .
C53 C -0.0519(2) 0.0610(2) 0.22466(19) 0.0213(5) Uani 1 1 d . . .
H53 H -0.0645 0.0957 0.1904 0.026 Uiso 1 1 calc R . .
C54 C -0.1376(2) -0.0424(2) 0.20636(19) 0.0238(6) Uani 1 1 d . . .
H54 H -0.2071 -0.0761 0.1607 0.029 Uiso 1 1 calc R . .
C55 C -0.1199(2) -0.0955(2) 0.2559(2) 0.0274(6) Uani 1 1 d . . .
H55 H -0.1770 -0.1652 0.2433 0.033 Uiso 1 1 calc R . .
C56 C -0.0168(2) -0.0440(2) 0.3240(2) 0.0282(6) Uani 1 1 d . . .
H56 H -0.0046 -0.0794 0.3576 0.034 Uiso 1 1 calc R . .
C57 C 0.0692(2) 0.0600(2) 0.3432(2) 0.0225(6) Uani 1 1 d . . .
H57 H 0.1382 0.0937 0.3898 0.027 Uiso 1 1 calc R . .
C101 C 0.7071(3) 0.5551(3) 0.1802(2) 0.0329(7) Uani 1 1 d . . .
H10A H 0.6738 0.4760 0.1626 0.039 Uiso 1 1 calc R A 1
H10B H 0.7846 0.5850 0.1862 0.039 Uiso 1 1 calc R A 1
Cl2 Cl 0.63949(6) 0.56515(7) 0.08466(6) 0.0407(2) Uani 1 1 d . B .
Cl1A Cl 0.6961(4) 0.6314(5) 0.2942(4) 0.0472(7) Uani 0.60 1 d P B 1
Cl1B Cl 0.7316(7) 0.6526(8) 0.3046(7) 0.090(3) Uani 0.40 1 d P B 2

loop_
_atom_site_aniso_label
_atom_site_aniso_U_11
_atom_site_aniso_U_22
_atom_site_aniso_U_33
_atom_site_aniso_U_23
_atom_site_aniso_U_13
_atom_site_aniso_U_12
P1 0.0141(3) 0.0130(3) 0.0114(3) 0.0051(3) 0.0036(2) 0.0055(3)
P2 0.0115(3) 0.0115(3) 0.0106(3) 0.0028(2) 0.0022(2) 0.0055(2)
P3 0.0167(3) 0.0168(3) 0.0133(3) 0.0048(3) 0.0055(2) 0.0112(3)
O1 0.0174(8) 0.0156(8) 0.0135(9) 0.0052(7) 0.0054(7) 0.0065(7)
O2 0.0206(9) 0.0197(9) 0.0129(9) 0.0092(8) 0.0031(7) 0.0075(8)
O3 0.0249(9) 0.0152(9) 0.0162(9) 0.0074(8) 0.0063(7) 0.0091(8)
O4 0.0147(8) 0.0167(8) 0.0127(8) 0.0052(7) 0.0031(7) 0.0079(7)
O5 0.0193(8) 0.0110(8) 0.0138(9) 0.0029(7) 0.0017(7) 0.0064(7)
O6 0.0145(8) 0.0163(8) 0.0110(8) 0.0000(7) 0.0024(7) 0.0063(7)
O7 0.0217(9) 0.0184(9) 0.0137(9) 0.0039(7) 0.0040(7) 0.0124(8)
O8 0.0202(9) 0.0221(9) 0.0253(10) 0.0037(8) 0.0047(8) 0.0158(8)
O9 0.0356(10) 0.0255(10) 0.0225(10) 0.0121(9) 0.0181(9) 0.0211(9)
C1 0.0143(11) 0.0144(12) 0.0129(12) 0.0063(10) 0.0044(10) 0.0063(10)
C2 0.0146(11) 0.0178(12) 0.0130(12) 0.0077(10) 0.0074(10) 0.0094(10)
C3 0.0218(12) 0.0193(13) 0.0162(13) 0.0077(11) 0.0061(10) 0.0108(11)
C4 0.0288(14) 0.0279(14) 0.0185(13) 0.0139(12) 0.0077(11) 0.0181(12)
C5 0.0196(13) 0.0313(15) 0.0132(13) 0.0098(12) 0.0020(10) 0.0122(12)
C6 0.0181(12) 0.0216(13) 0.0128(12) 0.0043(11) 0.0018(10) 0.0066(11)
C7 0.0172(12) 0.0182(12) 0.0141(12) 0.0071(10) 0.0049(10) 0.0085(10)
C8 0.0148(11) 0.0102(11) 0.0173(12) 0.0045(10) 0.0067(10) 0.0049(10)
C9 0.0149(12) 0.0164(12) 0.0172(13) 0.0051(11) 0.0037(10) 0.0044(10)
C10 0.0211(13) 0.0172(13) 0.0202(14) 0.0042(11) 0.0093(11) 0.0067(11)
C11 0.0189(12) 0.0163(13) 0.0295(15) 0.0081(12) 0.0125(11) 0.0079(11)
C12 0.0192(13) 0.0232(14) 0.0283(15) 0.0128(12) 0.0061(11) 0.0119(11)
C13 0.0190(12) 0.0222(13) 0.0184(13) 0.0088(11) 0.0061(10) 0.0094(11)
C14 0.0194(12) 0.0142(12) 0.0108(12) 0.0055(10) 0.0035(10) 0.0090(10)
C15 0.0206(13) 0.0177(13) 0.0202(13) 0.0067(11) 0.0074(11) 0.0086(11)
C16 0.0237(14) 0.0175(13) 0.0313(16) 0.0100(12) 0.0073(12) 0.0042(11)
C17 0.0324(15) 0.0128(12) 0.0236(14) 0.0039(11) 0.0024(12) 0.0103(12)
C18 0.0314(14) 0.0218(13) 0.0188(13) 0.0076(11) 0.0099(11) 0.0190(12)
C19 0.0185(12) 0.0190(13) 0.0186(13) 0.0090(11) 0.0050(10) 0.0081(11)
C20 0.0135(11) 0.0100(11) 0.0106(11) 0.0024(10) 0.0029(9) 0.0030(9)
C21 0.0100(11) 0.0127(11) 0.0179(13) 0.0054(10) 0.0023(10) 0.0024(9)
C22 0.0177(12) 0.0248(14) 0.0153(13) 0.0054(11) 0.0028(10) 0.0108(11)
C23 0.0178(13) 0.0301(15) 0.0262(15) 0.0088(13) 0.0044(11) 0.0151(12)
C24 0.0190(13) 0.0245(14) 0.0265(15) 0.0118(12) 0.0011(11) 0.0099(11)
C25 0.0238(13) 0.0225(13) 0.0160(13) 0.0099(11) 0.0052(11) 0.0082(11)
C26 0.0178(12) 0.0156(12) 0.0176(13) 0.0066(11) 0.0063(10) 0.0069(10)
C27 0.0139(11) 0.0162(12) 0.0106(12) 0.0049(10) 0.0024(9) 0.0075(10)
C28 0.0260(14) 0.0161(13) 0.0245(15) 0.0055(12) 0.0128(12) 0.0067(11)
C29 0.0274(15) 0.0261(15) 0.0294(16) 0.0093(13) 0.0178(13) 0.0087(12)
C30 0.0250(14) 0.0273(14) 0.0203(14) 0.0057(12) 0.0108(11) 0.0165(12)
C31 0.0262(13) 0.0175(13) 0.0208(14) 0.0031(11) 0.0078(11) 0.0137(11)
C32 0.0169(12) 0.0156(12) 0.0193(13) 0.0066(11) 0.0051(10) 0.0064(10)
C33 0.0207(12) 0.0115(11) 0.0102(12) 0.0014(10) 0.0059(10) 0.0047(10)
C34 0.0233(13) 0.0132(12) 0.0160(13) 0.0030(11) 0.0004(11) 0.0041(11)
C35 0.0410(16) 0.0193(14) 0.0172(14) 0.0065(12) 0.0060(12) 0.0119(13)
C36 0.0491(18) 0.0192(14) 0.0226(15) 0.0109(12) 0.0216(14) 0.0143(13)
C37 0.0266(14) 0.0168(13) 0.0301(16) 0.0043(12) 0.0173(13) 0.0046(12)
C38 0.0224(13) 0.0186(13) 0.0193(13) 0.0051(11) 0.0099(11) 0.0091(11)
C39 0.0180(12) 0.0168(12) 0.0119(12) 0.0063(10) 0.0061(10) 0.0118(10)
C40 0.0205(12) 0.0217(13) 0.0190(13) 0.0125(11) 0.0100(11) 0.0135(11)
C41 0.0250(13) 0.0248(14) 0.0231(14) 0.0122(12) 0.0080(11) 0.0150(12)
C42 0.0270(14) 0.0329(16) 0.0252(15) 0.0152(13) 0.0022(12) 0.0138(13)
C43 0.0205(13) 0.0538(19) 0.0364(17) 0.0325(16) 0.0132(13) 0.0223(14)
C44 0.0357(16) 0.057(2) 0.0299(16) 0.0272(16) 0.0225(14) 0.0379(16)
C45 0.0344(15) 0.0406(17) 0.0203(14) 0.0155(13) 0.0157(12) 0.0282(14)
C46 0.0137(11) 0.0185(12) 0.0123(12) 0.0061(10) 0.0045(9) 0.0101(10)
C47 0.0209(12) 0.0189(13) 0.0169(13) 0.0062(11) 0.0074(10) 0.0128(11)
C48 0.0211(13) 0.0213(13) 0.0256(14) 0.0147(12) 0.0087(11) 0.0127(11)
C49 0.0202(12) 0.0327(15) 0.0183(13) 0.0166(12) 0.0094(11) 0.0170(12)
C50 0.0182(12) 0.0243(14) 0.0129(12) 0.0021(11) 0.0026(10) 0.0116(11)
C51 0.0200(12) 0.0162(12) 0.0186(13) 0.0068(11) 0.0078(10) 0.0111(11)
C52 0.0243(13) 0.0170(12) 0.0141(12) 0.0058(10) 0.0107(10) 0.0130(11)
C53 0.0256(13) 0.0221(13) 0.0166(13) 0.0074(11) 0.0099(11) 0.0143(11)
C54 0.0230(13) 0.0190(13) 0.0169(13) 0.0015(11) 0.0068(11) 0.0080(11)
C55 0.0318(15) 0.0173(13) 0.0298(16) 0.0095(12) 0.0168(13) 0.0110(12)
C56 0.0399(16) 0.0257(14) 0.0336(16) 0.0194(13) 0.0209(14) 0.0223(13)
C57 0.0267(14) 0.0223(13) 0.0223(14) 0.0100(12) 0.0100(11) 0.0163(12)
C101 0.0390(17) 0.0368(17) 0.0302(16) 0.0168(14) 0.0151(14) 0.0245(15)
Cl2 0.0415(4) 0.0445(5) 0.0420(5) 0.0258(4) 0.0106(4) 0.0237(4)
Cl1A 0.0779(15) 0.0580(17) 0.0274(13) 0.0197(12) 0.0312(12) 0.0506(14)
Cl1B 0.179(8) 0.078(4) 0.045(3) 0.038(3) 0.036(5) 0.087(6)

loop_
_atom_type_symbol
_atom_type_description
_atom_type_scat_dispersion_real
_atom_type_scat_dispersion_imag
_atom_type_scat_source
C C 0.0033 0.0016 'International Tables Vol C Tables 4.2.6.8 and 6.1.1.4'
H H 0.0000 0.0000 'International Tables Vol C Tables 4.2.6.8 and 6.1.1.4'
O O 0.0106 0.0060 'International Tables Vol C Tables 4.2.6.8 and 6.1.1.4'
P P 0.1023 0.0942 'International Tables Vol C Tables 4.2.6.8 and 6.1.1.4'
Cl Cl 0.1484 0.1585 'International Tables Vol C Tables 4.2.6.8 and 6.1.1.4'

loop_
_geom_angle_atom_site_label_1
_geom_angle_atom_site_label_2
_geom_angle_atom_site_label_3
_geom_angle
_geom_angle_site_symmetry_1
_geom_angle_site_symmetry_3
_geom_angle_publ_flag
O1 P1 O3 111.16(9) . . ?
O1 P1 O2 112.25(9) . . ?
O3 P1 O2 109.70(10) . . ?
O1 P1 C1 110.75(10) . . ?
O3 P1 C1 106.92(10) . . ?
O2 P1 C1 105.80(10) . . ?
O4 P2 O5 113.11(9) . . ?
O4 P2 O6 108.70(9) . . ?
O5 P2 O6 109.34(9) . . ?
O4 P2 C20 113.77(10) . . ?
O5 P2 C20 105.19(10) . . ?
O6 P2 C20 106.46(10) . . ?
O7 P3 O8 110.23(10) . . ?
O7 P3 O9 112.51(10) . . ?
O8 P3 O9 111.80(10) . . ?
O7 P3 C39 116.37(10) . . ?
O8 P3 C39 103.06(10) . . ?
O9 P3 C39 102.34(10) . . ?
P1 O2 H2 109.5 . . ?
P1 O3 H3 109.5 . . ?
P2 O5 H5 109.5 . . ?
P2 O6 H6 109.5 . . ?
P3 O8 H8 109.5 . . ?
P3 O9 H9 109.5 . . ?
C2 C1 C14 110.75(19) . . ?
C2 C1 C8 108.63(18) . . ?
C14 C1 C8 112.10(18) . . ?
C2 C1 P1 107.44(15) . . ?
C14 C1 P1 107.42(15) . . ?
C8 C1 P1 110.40(15) . . ?
C7 C2 C3 118.3(2) . . ?
C7 C2 C1 120.1(2) . . ?
C3 C2 C1 121.3(2) . . ?
C4 C3 C2 120.7(2) . . ?
C4 C3 H92 119.7 . . ?
C2 C3 H92 119.7 . . ?
C5 C4 C3 120.4(2) . . ?
C5 C4 H4 119.8 . . ?
C3 C4 H4 119.8 . . ?
C4 C5 C6 119.4(2) . . ?
C4 C5 H93 120.3 . . ?
C6 C5 H93 120.3 . . ?
C5 C6 C7 120.0(2) . . ?
C5 C6 H61 120.0 . . ?
C7 C6 H61 120.0 . . ?
C6 C7 C2 121.2(2) . . ?
C6 C7 H7 119.4 . . ?
C2 C7 H7 119.4 . . ?
C13 C8 C9 117.8(2) . . ?
C13 C8 C1 121.8(2) . . ?
C9 C8 C1 120.4(2) . . ?
C10 C9 C8 121.2(2) . . ?
C10 C9 H91 119.4 . . ?
C8 C9 H91 119.4 . . ?
C11 C10 C9 120.3(2) . . ?
C11 C10 H10 119.8 . . ?
C9 C10 H10 119.8 . . ?
C10 C11 C12 119.2(2) . . ?
C10 C11 H11 120.4 . . ?
C12 C11 H11 120.4 . . ?
C11 C12 C13 120.6(2) . . ?
C11 C12 H12 119.7 . . ?
C13 C12 H12 119.7 . . ?
C8 C13 C12 120.9(2) . . ?
C8 C13 H13 119.5 . . ?
C12 C13 H13 119.5 . . ?
C15 C14 C19 118.1(2) . . ?
C15 C14 C1 121.6(2) . . ?
C19 C14 C1 120.2(2) . . ?
C14 C15 C16 121.0(2) . . ?
C14 C15 H15 119.5 . . ?
C16 C15 H15 119.5 . . ?
C17 C16 C15 120.4(2) . . ?
C17 C16 H16 119.8 . . ?
C15 C16 H16 119.8 . . ?
C16 C17 C18 119.2(2) . . ?
C16 C17 H17 120.4 . . ?
C18 C17 H17 120.4 . . ?
C17 C18 C19 120.2(2) . . ?
C17 C18 H18 119.9 . . ?
C19 C18 H18 119.9 . . ?
C14 C19 C18 121.1(2) . . ?
C14 C19 H19 119.5 . . ?
C18 C19 H19 119.5 . . ?
C21 C20 C33 113.31(18) . . ?
C21 C20 C27 110.51(18) . . ?
C33 C20 C27 107.95(18) . . ?
C21 C20 P2 108.53(15) . . ?
C33 C20 P2 106.86(15) . . ?
C27 C20 P2 109.58(15) . . ?
C26 C21 C22 117.7(2) . . ?
C26 C21 C20 121.2(2) . . ?
C22 C21 C20 121.1(2) . . ?
C23 C22 C21 121.4(2) . . ?
C23 C22 H22 119.3 . . ?
C21 C22 H22 119.3 . . ?
C22 C23 C24 120.5(2) . . ?
C22 C23 H23 119.7 . . ?
C24 C23 H23 119.7 . . ?
C25 C24 C23 118.8(2) . . ?
C25 C24 H24 120.6 . . ?
C23 C24 H24 120.6 . . ?
C24 C25 C26 120.7(2) . . ?
C24 C25 H25 119.6 . . ?
C26 C25 H25 119.6 . . ?
C21 C26 C25 120.9(2) . . ?
C21 C26 H26 119.6 . . ?
C25 C26 H26 119.6 . . ?
C28 C27 C32 117.6(2) . . ?
C28 C27 C20 123.3(2) . . ?
C32 C27 C20 119.0(2) . . ?
C27 C28 C29 121.0(2) . . ?
C27 C28 H28 119.5 . . ?
C29 C28 H28 119.5 . . ?
C30 C29 C28 120.7(2) . . ?
C30 C29 H29 119.7 . . ?
C28 C29 H29 119.7 . . ?
C29 C30 C31 119.0(2) . . ?
C29 C30 H30 120.5 . . ?
C31 C30 H30 120.5 . . ?
C30 C31 C32 120.5(2) . . ?
C30 C31 H31 119.8 . . ?
C32 C31 H31 119.8 . . ?
C31 C32 C27 121.2(2) . . ?
C31 C32 H32 119.4 . . ?
C27 C32 H32 119.4 . . ?
C38 C33 C34 118.1(2) . . ?
C38 C33 C20 123.0(2) . . ?
C34 C33 C20 118.8(2) . . ?
C35 C34 C33 120.9(2) . . ?
C35 C34 H34 119.6 . . ?
C33 C34 H34 119.6 . . ?
C36 C35 C34 120.4(3) . . ?
C36 C35 H35 119.8 . . ?
C34 C35 H35 119.8 . . ?
C37 C36 C35 119.9(2) . . ?
C37 C36 H36 120.0 . . ?
C35 C36 H36 120.0 . . ?
C36 C37 C38 120.5(2) . . ?
C36 C37 H37 119.7 . . ?
C38 C37 H37 119.7 . . ?
C33 C38 C37 120.2(3) . . ?
C33 C38 H38 119.9 . . ?
C37 C38 H38 119.9 . . ?
C40 C39 C52 112.72(19) . . ?
C40 C39 C46 106.26(18) . . ?
C52 C39 C46 112.73(19) . . ?
C40 C39 P3 112.01(16) . . ?
C52 C39 P3 103.43(15) . . ?
C46 C39 P3 109.79(15) . . ?
C41 C40 C45 117.3(2) . . ?
C41 C40 C39 124.6(2) . . ?
C45 C40 C39 118.1(2) . . ?
C42 C41 C40 120.8(3) . . ?
C42 C41 H41 119.6 . . ?
C40 C41 H41 119.6 . . ?
C43 C42 C41 120.9(3) . . ?
C43 C42 H42 119.6 . . ?
C41 C42 H42 119.6 . . ?
C44 C43 C42 119.2(2) . . ?
C44 C43 H43 120.4 . . ?
C42 C43 H43 120.4 . . ?
C43 C44 C45 120.6(3) . . ?
C43 C44 H44 119.7 . . ?
C45 C44 H44 119.7 . . ?
C44 C45 C40 121.1(3) . . ?
C44 C45 H45 119.5 . . ?
C40 C45 H45 119.5 . . ?
C51 C46 C47 117.9(2) . . ?
C51 C46 C39 121.0(2) . . ?
C47 C46 C39 120.8(2) . . ?
C48 C47 C46 120.7(2) . . ?
C48 C47 H47 119.7 . . ?
C46 C47 H47 119.7 . . ?
C49 C48 C47 120.7(2) . . ?
C49 C48 H48 119.6 . . ?
C47 C48 H48 119.6 . . ?
C48 C49 C50 119.1(2) . . ?
C48 C49 H49 120.4 . . ?
C50 C49 H49 120.4 . . ?
C49 C50 C51 120.0(2) . . ?
C49 C50 H50 120.0 . . ?
C51 C50 H50 120.0 . . ?
C46 C51 C50 121.4(2) . . ?
C46 C51 H51 119.3 . . ?
C50 C51 H51 119.3 . . ?
C57 C52 C53 117.9(2) . . ?
C57 C52 C39 121.7(2) . . ?
C53 C52 C39 120.3(2) . . ?
C54 C53 C52 121.2(2) . . ?
C54 C53 H53 119.4 . . ?
C52 C53 H53 119.4 . . ?
C55 C54 C53 120.1(3) . . ?
C55 C54 H54 120.0 . . ?
C53 C54 H54 120.0 . . ?
C56 C55 C54 119.3(2) . . ?
C56 C55 H55 120.4 . . ?
C54 C55 H55 120.4 . . ?
C55 C56 C57 120.9(3) . . ?
C55 C56 H56 119.6 . . ?
C57 C56 H56 119.6 . . ?
C52 C57 C56 120.6(3) . . ?
C52 C57 H57 119.7 . . ?
C56 C57 H57 119.7 . . ?
Cl1A C101 Cl1B 14.1(4) . . ?
Cl1A C101 Cl2 109.9(2) . . ?
Cl1B C101 Cl2 115.6(3) . . ?
Cl1A C101 H10A 109.7 . . ?
Cl1B C101 H10A 116.8 . . ?
Cl2 C101 H10A 109.7 . . ?
Cl1A C101 H10B 109.7 . . ?
Cl1B C101 H10B 95.6 . . ?
Cl2 C101 H10B 109.7 . . ?
H10A C101 H10B 108.2 . . ?

loop_
_geom_bond_atom_site_label_1
_geom_bond_atom_site_label_2
_geom_bond_distance
_geom_bond_site_symmetry_2
_geom_bond_publ_flag
P1 O1 1.5050(17) . ?
P1 O3 1.5450(17) . ?
P1 O2 1.5490(17) . ?
P1 C1 1.848(2) . ?
P2 O4 1.5088(17) . ?
P2 O5 1.5464(16) . ?
P2 O6 1.5587(16) . ?
P2 C20 1.846(2) . ?
P3 O7 1.5068(18) . ?
P3 O8 1.5419(18) . ?
P3 O9 1.5454(18) . ?
P3 C39 1.843(2) . ?
O2 H2 0.8200 . ?
O3 H3 0.8200 . ?
O5 H5 0.8200 . ?
O6 H6 0.8200 . ?
O8 H8 0.8200 . ?
O9 H9 0.8200 . ?
C1 C2 1.546(3) . ?
C1 C14 1.549(3) . ?
C1 C8 1.552(3) . ?
C2 C7 1.388(3) . ?
C2 C3 1.390(3) . ?
C3 C4 1.388(3) . ?
C3 H92 0.9300 . ?
C4 C5 1.382(4) . ?
C4 H4 0.9300 . ?
C5 C6 1.384(4) . ?
C5 H93 0.9300 . ?
C6 C7 1.385(3) . ?
C6 H61 0.9300 . ?
C7 H7 0.9300 . ?
C8 C13 1.391(3) . ?
C8 C9 1.396(3) . ?
C9 C10 1.392(3) . ?
C9 H91 0.9300 . ?
C10 C11 1.379(4) . ?
C10 H10 0.9300 . ?
C11 C12 1.386(4) . ?
C11 H11 0.9300 . ?
C12 C13 1.392(3) . ?
C12 H12 0.9300 . ?
C13 H13 0.9300 . ?
C14 C15 1.386(3) . ?
C14 C19 1.387(3) . ?
C15 C16 1.387(4) . ?
C15 H15 0.9300 . ?
C16 C17 1.381(4) . ?
C16 H16 0.9300 . ?
C17 C18 1.382(4) . ?
C17 H17 0.9300 . ?
C18 C19 1.389(3) . ?
C18 H18 0.9300 . ?
C19 H19 0.9300 . ?
C20 C21 1.548(3) . ?
C20 C33 1.553(3) . ?
C20 C27 1.556(3) . ?
C21 C26 1.392(3) . ?
C21 C22 1.395(3) . ?
C22 C23 1.381(4) . ?
C22 H22 0.9300 . ?
C23 C24 1.388(4) . ?
C23 H23 0.9300 . ?
C24 C25 1.383(4) . ?
C24 H24 0.9300 . ?
C25 C26 1.393(3) . ?
C25 H25 0.9300 . ?
C26 H26 0.9300 . ?
C27 C28 1.387(3) . ?
C27 C32 1.390(3) . ?
C28 C29 1.394(4) . ?
C28 H28 0.9300 . ?
C29 C30 1.374(4) . ?
C29 H29 0.9300 . ?
C30 C31 1.381(4) . ?
C30 H30 0.9300 . ?
C31 C32 1.390(3) . ?
C31 H31 0.9300 . ?
C32 H32 0.9300 . ?
C33 C38 1.390(3) . ?
C33 C34 1.408(4) . ?
C34 C35 1.377(4) . ?
C34 H34 0.9300 . ?
C35 C36 1.376(4) . ?
C35 H35 0.9300 . ?
C36 C37 1.372(4) . ?
C36 H36 0.9300 . ?
C37 C38 1.400(4) . ?
C37 H37 0.9300 . ?
C38 H38 0.9300 . ?
C39 C40 1.546(3) . ?
C39 C52 1.552(3) . ?
C39 C46 1.553(3) . ?
C40 C41 1.395(4) . ?
C40 C45 1.400(3) . ?
C41 C42 1.383(4) . ?
C41 H41 0.9300 . ?
C42 C43 1.374(4) . ?
C42 H42 0.9300 . ?
C43 C44 1.373(4) . ?
C43 H43 0.9300 . ?
C44 C45 1.381(4) . ?
C44 H44 0.9300 . ?
C45 H45 0.9300 . ?
C46 C51 1.387(3) . ?
C46 C47 1.392(3) . ?
C47 C48 1.388(3) . ?
C47 H47 0.9300 . ?
C48 C49 1.381(4) . ?
C48 H48 0.9300 . ?
C49 C50 1.383(4) . ?
C49 H49 0.9300 . ?
C50 C51 1.390(3) . ?
C50 H50 0.9300 . ?
C51 H51 0.9300 . ?
C52 C57 1.389(3) . ?
C52 C53 1.399(3) . ?
C53 C54 1.386(4) . ?
C53 H53 0.9300 . ?
C54 C55 1.383(4) . ?
C54 H54 0.9300 . ?
C55 C56 1.377(4) . ?
C55 H55 0.9300 . ?
C56 C57 1.389(4) . ?
C56 H56 0.9300 . ?
C57 H57 0.9300 . ?
C101 Cl1A 1.738(5) . ?
C101 Cl1B 1.763(9) . ?
C101 Cl2 1.769(3) . ?
C101 H10A 0.9700 . ?
C101 H10B 0.9700 . ?

loop_
_geom_hbond_atom_site_label_D
_geom_hbond_atom_site_label_H
_geom_hbond_atom_site_label_A
_geom_hbond_distance_DH
_geom_hbond_distance_HA
_geom_hbond_distance_DA
_geom_hbond_angle_DHA
_geom_hbond_site_symmetry_A
O3 H3 O7 0.82 2.06 2.587(2) 122.1 2_666
O3 H3 O8 0.82 2.45 3.121(2) 139.4 2_666
O5 H5 O1 0.82 1.90 2.536(2) 134.0 2_766
O6 H6 O7 0.82 1.86 2.655(2) 164.0 2_666
O8 H8 O4 0.82 1.75 2.537(2) 161.0 1_455
O9 H9 O1 0.82 1.78 2.562(2) 159.8 1_455
O2 H2 O4 0.82 1.85 2.641(2) 160.8 .

loop_
_geom_torsion_atom_site_label_1
_geom_torsion_atom_site_label_2
_geom_torsion_atom_site_label_3
_geom_torsion_atom_site_label_4
_geom_torsion
_geom_torsion_site_symmetry_1
_geom_torsion_site_symmetry_2
_geom_torsion_site_symmetry_3
_geom_torsion_site_symmetry_4
_geom_torsion_publ_flag
O1 P1 C1 C2 40.26(18) . . . . ?
O3 P1 C1 C2 -80.98(16) . . . . ?
O2 P1 C1 C2 162.13(15) . . . . ?
O1 P1 C1 C14 -78.93(17) . . . . ?
O3 P1 C1 C14 159.82(15) . . . . ?
O2 P1 C1 C14 42.94(17) . . . . ?
O1 P1 C1 C8 158.56(15) . . . . ?
O3 P1 C1 C8 37.32(18) . . . . ?
O2 P1 C1 C8 -79.57(17) . . . . ?
C14 C1 C2 C7 167.0(2) . . . . ?
C8 C1 C2 C7 -69.5(3) . . . . ?
P1 C1 C2 C7 50.0(2) . . . . ?
C14 C1 C2 C3 -18.9(3) . . . . ?
C8 C1 C2 C3 104.6(2) . . . . ?
P1 C1 C2 C3 -135.97(19) . . . . ?
C7 C2 C3 C4 0.1(3) . . . . ?
C1 C2 C3 C4 -174.0(2) . . . . ?
C2 C3 C4 C5 -0.2(4) . . . . ?
C3 C4 C5 C6 -0.2(4) . . . . ?
C4 C5 C6 C7 0.7(4) . . . . ?
C5 C6 C7 C2 -0.8(4) . . . . ?
C3 C2 C7 C6 0.4(3) . . . . ?
C1 C2 C7 C6 174.6(2) . . . . ?
C2 C1 C8 C13 163.4(2) . . . . ?
C14 C1 C8 C13 -73.9(3) . . . . ?
P1 C1 C8 C13 45.8(3) . . . . ?
C2 C1 C8 C9 -18.5(3) . . . . ?
C14 C1 C8 C9 104.2(2) . . . . ?
P1 C1 C8 C9 -136.05(19) . . . . ?
C13 C8 C9 C10 -1.4(3) . . . . ?
C1 C8 C9 C10 -179.6(2) . . . . ?
C8 C9 C10 C11 0.6(4) . . . . ?
C9 C10 C11 C12 0.4(4) . . . . ?
C10 C11 C12 C13 -0.5(4) . . . . ?
C9 C8 C13 C12 1.3(3) . . . . ?
C1 C8 C13 C12 179.5(2) . . . . ?
C11 C12 C13 C8 -0.3(4) . . . . ?
C2 C1 C14 C15 114.2(2) . . . . ?
C8 C1 C14 C15 -7.3(3) . . . . ?
P1 C1 C14 C15 -128.7(2) . . . . ?
C2 C1 C14 C19 -62.9(3) . . . . ?
C8 C1 C14 C19 175.6(2) . . . . ?
P1 C1 C14 C19 54.2(2) . . . . ?
C19 C14 C15 C16 1.9(4) . . . . ?
C1 C14 C15 C16 -175.2(2) . . . . ?
C14 C15 C16 C17 -1.1(4) . . . . ?
C15 C16 C17 C18 -0.5(4) . . . . ?
C16 C17 C18 C19 1.2(4) . . . . ?
C15 C14 C19 C18 -1.1(4) . . . . ?
C1 C14 C19 C18 176.0(2) . . . . ?
C17 C18 C19 C14 -0.4(4) . . . . ?
O4 P2 C20 C21 -172.36(14) . . . . ?
O5 P2 C20 C21 -48.03(16) . . . . ?
O6 P2 C20 C21 67.94(16) . . . . ?
O4 P2 C20 C33 65.12(17) . . . . ?
O5 P2 C20 C33 -170.55(14) . . . . ?
O6 P2 C20 C33 -54.58(17) . . . . ?
O4 P2 C20 C27 -51.60(18) . . . . ?
O5 P2 C20 C27 72.73(17) . . . . ?
O6 P2 C20 C27 -171.30(14) . . . . ?
C33 C20 C21 C26 -113.1(2) . . . . ?
C27 C20 C21 C26 8.2(3) . . . . ?
P2 C20 C21 C26 128.4(2) . . . . ?
C33 C20 C21 C22 64.8(3) . . . . ?
C27 C20 C21 C22 -173.9(2) . . . . ?
P2 C20 C21 C22 -53.7(2) . . . . ?
C26 C21 C22 C23 -0.3(4) . . . . ?
C20 C21 C22 C23 -178.3(2) . . . . ?
C21 C22 C23 C24 -0.2(4) . . . . ?
C22 C23 C24 C25 0.9(4) . . . . ?
C23 C24 C25 C26 -1.2(4) . . . . ?
C22 C21 C26 C25 0.1(3) . . . . ?
C20 C21 C26 C25 178.0(2) . . . . ?
C24 C25 C26 C21 0.7(4) . . . . ?
C21 C20 C27 C28 85.1(3) . . . . ?
C33 C20 C27 C28 -150.5(2) . . . . ?
P2 C20 C27 C28 -34.5(3) . . . . ?
C21 C20 C27 C32 -92.0(2) . . . . ?
C33 C20 C27 C32 32.4(3) . . . . ?
P2 C20 C27 C32 148.46(19) . . . . ?
C32 C27 C28 C29 -0.3(4) . . . . ?
C20 C27 C28 C29 -177.4(2) . . . . ?
C27 C28 C29 C30 0.8(4) . . . . ?
C28 C29 C30 C31 -0.4(4) . . . . ?
C29 C30 C31 C32 -0.4(4) . . . . ?
C30 C31 C32 C27 0.9(4) . . . . ?
C28 C27 C32 C31 -0.5(4) . . . . ?
C20 C27 C32 C31 176.7(2) . . . . ?
C21 C20 C33 C38 1.7(3) . . . . ?
C27 C20 C33 C38 -121.0(2) . . . . ?
P2 C20 C33 C38 121.2(2) . . . . ?
C21 C20 C33 C34 178.3(2) . . . . ?
C27 C20 C33 C34 55.6(3) . . . . ?
P2 C20 C33 C34 -62.2(2) . . . . ?
C38 C33 C34 C35 -2.2(4) . . . . ?
C20 C33 C34 C35 -178.9(2) . . . . ?
C33 C34 C35 C36 1.1(4) . . . . ?
C34 C35 C36 C37 0.7(4) . . . . ?
C35 C36 C37 C38 -1.4(4) . . . . ?
C34 C33 C38 C37 1.6(4) . . . . ?
C20 C33 C38 C37 178.2(2) . . . . ?
C36 C37 C38 C33 0.2(4) . . . . ?
O7 P3 C39 C40 54.63(19) . . . . ?
O8 P3 C39 C40 175.38(16) . . . . ?
O9 P3 C39 C40 -68.45(17) . . . . ?
O7 P3 C39 C52 176.29(14) . . . . ?
O8 P3 C39 C52 -62.96(17) . . . . ?
O9 P3 C39 C52 53.21(17) . . . . ?
O7 P3 C39 C46 -63.17(18) . . . . ?
O8 P3 C39 C46 57.58(17) . . . . ?
O9 P3 C39 C46 173.75(15) . . . . ?
C52 C39 C40 C41 -115.2(3) . . . . ?
C46 C39 C40 C41 120.8(2) . . . . ?
P3 C39 C40 C41 0.9(3) . . . . ?
C52 C39 C40 C45 66.5(3) . . . . ?
C46 C39 C40 C45 -57.5(3) . . . . ?
P3 C39 C40 C45 -177.35(19) . . . . ?
C45 C40 C41 C42 3.2(4) . . . . ?
C39 C40 C41 C42 -175.1(2) . . . . ?
C40 C41 C42 C43 -1.7(4) . . . . ?
C41 C42 C43 C44 -1.2(4) . . . . ?
C42 C43 C44 C45 2.5(4) . . . . ?
C43 C44 C45 C40 -0.9(4) . . . . ?
C41 C40 C45 C44 -1.9(4) . . . . ?
C39 C40 C45 C44 176.5(2) . . . . ?
C40 C39 C46 C51 101.2(2) . . . . ?
C52 C39 C46 C51 -22.7(3) . . . . ?
P3 C39 C46 C51 -137.5(2) . . . . ?
C40 C39 C46 C47 -73.1(3) . . . . ?
C52 C39 C46 C47 162.9(2) . . . . ?
P3 C39 C46 C47 48.2(3) . . . . ?
C51 C46 C47 C48 3.2(3) . . . . ?
C39 C46 C47 C48 177.7(2) . . . . ?
C46 C47 C48 C49 -2.7(4) . . . . ?
C47 C48 C49 C50 0.4(4) . . . . ?
C48 C49 C50 C51 1.3(4) . . . . ?
C47 C46 C51 C50 -1.5(3) . . . . ?
C39 C46 C51 C50 -176.0(2) . . . . ?
C49 C50 C51 C46 -0.8(4) . . . . ?
C40 C39 C52 C57 17.0(3) . . . . ?
C46 C39 C52 C57 137.3(2) . . . . ?
P3 C39 C52 C57 -104.2(2) . . . . ?
C40 C39 C52 C53 -168.0(2) . . . . ?
C46 C39 C52 C53 -47.7(3) . . . . ?
P3 C39 C52 C53 70.8(2) . . . . ?
C57 C52 C53 C54 0.2(4) . . . . ?
C39 C52 C53 C54 -175.0(2) . . . . ?
C52 C53 C54 C55 -0.7(4) . . . . ?
C53 C54 C55 C56 0.6(4) . . . . ?
C54 C55 C56 C57 -0.2(4) . . . . ?
C53 C52 C57 C56 0.3(4) . . . . ?
C39 C52 C57 C56 175.4(2) . . . . ?
C55 C56 C57 C52 -0.3(4) . . . . ?
